data_4337251
loop_
_publ_author_name
'Eichh\"ofer, Andreas'
'Lan, Yanhua'
'Mereacre, Valeriu'
'Bodenstein, Tilmann'
'Weigend, Florian'

_publ_section_title
;
 Slow Magnetic Relaxation in Trigonal-Planar Mononuclear Fe(II) and Co(II)
 Bis(trimethylsilyl)amido Complexes-A Comparative Study.
;
_journal_issue 4
_journal_name_full 'Inorganic chemistry'
_journal_page_first 1962
_journal_page_last 1974
_journal_paper_doi 10.1021/ic401677j
_journal_volume 53
_journal_year 2014
_chemical_formula_moiety '[Co{N(SiMe3)2}2(thf)]'
_chemical_formula_sum 'C16 H44 Co N2 O Si4'
_chemical_formula_weight 451.82
_chemical_name_systematic
; 
 ? 
;
_space_group_IT_number 60
_symmetry_cell_setting orthorhombic
_symmetry_space_group_name_Hall '-P 2n 2ab'
_symmetry_space_group_name_H-M 'P b c n'
_atom_sites_solution_hydrogens geom
_atom_sites_solution_primary direct
_atom_sites_solution_secondary difmap
_audit_creation_method SHELXL-97
_cell_angle_alpha 90.00
_cell_angle_beta 90.00
_cell_angle_gamma 90.00
_cell_formula_units_Z 4
_cell_length_a 13.609(3)
_cell_length_b 11.165(2)
_cell_length_c 17.819(4)
_cell_measurement_reflns_used 12639
_cell_measurement_temperature 180(2)
_cell_measurement_theta_max 25.87
_cell_measurement_theta_min 2.36
_cell_volume 2707.5(10)
_computing_cell_refinement 'STOE X-AREA'
_computing_data_collection 'STOE X-AREA'
_computing_data_reduction 'STOE X-RED'
_computing_molecular_graphics Diamond2e
_computing_structure_refinement 'SHELXL-97 (Sheldrick, 1997)'
_computing_structure_solution 'SHELXS-97 (Sheldrick, 1990)'
_diffrn_ambient_temperature 180(2)
_diffrn_detector_area_resol_mean 6.67
_diffrn_measured_fraction_theta_full 0.995
_diffrn_measured_fraction_theta_max 0.995
_diffrn_measurement_device_type 'STOE IPDS 2T'
_diffrn_measurement_method 'rotation method'
_diffrn_radiation_monochromator graphite
_diffrn_radiation_source 'fine-focus sealed tube'
_diffrn_radiation_type MoK\a
_diffrn_radiation_wavelength 0.71073
_diffrn_reflns_av_R_equivalents 0.0446
_diffrn_reflns_av_sigmaI/netI 0.0252
_diffrn_reflns_limit_h_max 16
_diffrn_reflns_limit_h_min -16
_diffrn_reflns_limit_k_max 13
_diffrn_reflns_limit_k_min -13
_diffrn_reflns_limit_l_max 21
_diffrn_reflns_limit_l_min -18
_diffrn_reflns_number 15163
_diffrn_reflns_theta_full 25.65
_diffrn_reflns_theta_max 25.65
_diffrn_reflns_theta_min 2.36
_exptl_absorpt_coefficient_mu 0.817
_exptl_absorpt_correction_T_max 0.9407
_exptl_absorpt_correction_T_min 0.7993
_exptl_absorpt_correction_type integration
_exptl_absorpt_process_details X-RED32
_exptl_crystal_colour 'pale green'
_exptl_crystal_density_diffrn 1.108
_exptl_crystal_density_method 'not measured'
_exptl_crystal_description 'broken plate'
_exptl_crystal_F_000 980
_exptl_crystal_size_max 0.300
_exptl_crystal_size_mid 0.200
_exptl_crystal_size_min 0.060
_refine_diff_density_max 0.203
_refine_diff_density_min -0.440
_refine_diff_density_rms 0.056
_refine_ls_extinction_method none
_refine_ls_goodness_of_fit_ref 1.019
_refine_ls_hydrogen_treatment constr
_refine_ls_matrix_type full
_refine_ls_number_parameters 146
_refine_ls_number_reflns 2554
_refine_ls_number_restraints 0
_refine_ls_restrained_S_all 1.019
_refine_ls_R_factor_all 0.0551
_refine_ls_R_factor_gt 0.0376
_refine_ls_shift/su_max 0.000
_refine_ls_shift/su_mean 0.000
_refine_ls_structure_factor_coef Fsqd
_refine_ls_weighting_details 'calc w=1/[\s^2^(Fo^2^)+(0.0728P)^2^+0.0000P] where P=(Fo^2^+2Fc^2^)/3'
_refine_ls_weighting_scheme calc
_refine_ls_wR_factor_gt 0.0996
_refine_ls_wR_factor_ref 0.1086
_reflns_number_gt 1867
_reflns_number_total 2554
_reflns_threshold_expression >2sigma(I)
_cod_data_source_file ic401677j_si_001.cif
_cod_data_source_block pbcn
_cod_original_cell_volume 2707.6(9)
_cod_database_code 4337251

loop_
_symmetry_equiv_pos_as_xyz
'x, y, z'
'-x+1/2, -y+1/2, z+1/2'
'-x, y, -z+1/2'
'x+1/2, -y+1/2, -z'
'-x, -y, -z'
'x-1/2, y-1/2, -z-1/2'
'x, -y, z-1/2'
'-x-1/2, y-1/2, z'

loop_
_atom_site_label
_atom_site_type_symbol
_atom_site_fract_x
_atom_site_fract_y
_atom_site_fract_z
_atom_site_U_iso_or_equiv
_atom_site_adp_type
_atom_site_occupancy
_atom_site_symmetry_multiplicity
_atom_site_calc_flag
_atom_site_refinement_flags
_atom_site_disorder_assembly
_atom_site_disorder_group
Co1 Co 0.0000 0.15851(4) 0.7500 0.04416(16) Uani 1 2 d S . .
Si1 Si 0.12557(5) 0.19550(7) 0.61000(4) 0.0566(2) Uani 1 1 d . . .
Si2 Si -0.08371(6) 0.29168(7) 0.61101(4) 0.0629(2) Uani 1 1 d . . .
N1 N 0.01204(14) 0.21416(18) 0.64978(11) 0.0499(5) Uani 1 1 d . A .
O1 O 0.0000 -0.0238(2) 0.7500 0.0770(9) Uani 1 2 d S . .
C1 C 0.2169(7) 0.1411(8) 0.6753(6) 0.073(2) Uani 0.60 1 d P A 1
H1A H 0.1974 0.0620 0.6939 0.110 Uiso 0.60 1 calc PR A 1
H1B H 0.2224 0.1969 0.7176 0.110 Uiso 0.60 1 calc PR A 1
H1C H 0.2806 0.1350 0.6499 0.110 Uiso 0.60 1 calc PR A 1
C1A C 0.1949(10) 0.0855(12) 0.6816(9) 0.076(3) Uani 0.40 1 d P A 2
H1D H 0.2004 0.1243 0.7307 0.115 Uiso 0.40 1 calc PR A 2
H1E H 0.2608 0.0675 0.6623 0.115 Uiso 0.40 1 calc PR A 2
H1F H 0.1575 0.0110 0.6866 0.115 Uiso 0.40 1 calc PR A 2
C2 C 0.1245(2) 0.0990(3) 0.52477(15) 0.0679(7) Uani 1 1 d . A .
H2A H 0.1914 0.0921 0.5049 0.102 Uiso 1 1 calc R . .
H2B H 0.0817 0.1349 0.4867 0.102 Uiso 1 1 calc R . .
H2C H 0.0998 0.0193 0.5379 0.102 Uiso 1 1 calc R . .
C3 C 0.1870(13) 0.3272(12) 0.6007(7) 0.099(5) Uani 0.50 1 d P A 1
H3A H 0.1520 0.3789 0.5652 0.149 Uiso 0.50 1 calc PR A 1
H3B H 0.2535 0.3116 0.5819 0.149 Uiso 0.50 1 calc PR A 1
H3C H 0.1910 0.3671 0.6496 0.149 Uiso 0.50 1 calc PR A 1
C3A C 0.1841(13) 0.3505(12) 0.5689(7) 0.086(3) Uani 0.50 1 d P A 2
H3D H 0.1880 0.4101 0.6092 0.129 Uiso 0.50 1 calc PR A 2
H3E H 0.1423 0.3812 0.5284 0.129 Uiso 0.50 1 calc PR A 2
H3F H 0.2502 0.3348 0.5493 0.129 Uiso 0.50 1 calc PR A 2
C4 C -0.1959(9) 0.2528(13) 0.6358(7) 0.072(3) Uani 0.30 1 d P A 1
H4A H -0.2118 0.1745 0.6141 0.107 Uiso 0.30 1 calc PR A 1
H4B H -0.2428 0.3127 0.6174 0.107 Uiso 0.30 1 calc PR A 1
H4C H -0.2000 0.2481 0.6907 0.107 Uiso 0.30 1 calc PR A 1
C4A C -0.1995(4) 0.1880(6) 0.6107(3) 0.0730(14) Uani 0.70 1 d P A 2
H4D H -0.2153 0.1645 0.6623 0.110 Uiso 0.70 1 calc PR A 2
H4E H -0.1859 0.1163 0.5807 0.110 Uiso 0.70 1 calc PR A 2
H4F H -0.2552 0.2313 0.5889 0.110 Uiso 0.70 1 calc PR A 2
C5 C -0.0682(3) 0.3232(3) 0.5088(2) 0.0924(11) Uani 1 1 d . A .
H5A H -0.1254 0.3676 0.4903 0.139 Uiso 1 1 calc R . .
H5B H -0.0623 0.2475 0.4813 0.139 Uiso 1 1 calc R . .
H5C H -0.0087 0.3711 0.5010 0.139 Uiso 1 1 calc R . .
C6 C -0.1222(6) 0.4189(6) 0.6689(5) 0.100(2) Uani 0.60 1 d P A 1
H6A H -0.0686 0.4773 0.6718 0.150 Uiso 0.60 1 calc PR A 1
H6B H -0.1386 0.3907 0.7194 0.150 Uiso 0.60 1 calc PR A 1
H6C H -0.1801 0.4567 0.6463 0.150 Uiso 0.60 1 calc PR A 1
C6A C -0.0681(9) 0.4601(8) 0.6453(6) 0.085(3) Uani 0.40 1 d P A 2
H6A1 H -0.0739 0.4634 0.7001 0.128 Uiso 0.40 1 calc PR A 2
H6A2 H -0.1194 0.5099 0.6226 0.128 Uiso 0.40 1 calc PR A 2
H6A3 H -0.0034 0.4900 0.6302 0.128 Uiso 0.40 1 calc PR A 2
C7 C -0.0417(3) -0.0976(3) 0.6915(2) 0.0952(12) Uani 1 1 d . . .
H7A H -0.0131 -0.0766 0.6421 0.114 Uiso 1 1 calc R . .
H7B H -0.1138 -0.0868 0.6891 0.114 Uiso 1 1 calc R . .
C8 C -0.0172(4) -0.2211(3) 0.7117(3) 0.1204(17) Uani 1 1 d . . .
H8A H -0.0760 -0.2729 0.7068 0.144 Uiso 1 1 calc R . .
H8B H 0.0345 -0.2523 0.6779 0.144 Uiso 1 1 calc R . .

loop_
_atom_site_aniso_label
_atom_site_aniso_U_11
_atom_site_aniso_U_22
_atom_site_aniso_U_33
_atom_site_aniso_U_23
_atom_site_aniso_U_13
_atom_site_aniso_U_12
Co1 0.0481(3) 0.0411(2) 0.0433(3) 0.000 -0.0066(2) 0.000
Si1 0.0538(4) 0.0630(4) 0.0528(4) -0.0152(3) 0.0018(3) -0.0041(3)
Si2 0.0729(5) 0.0638(5) 0.0520(4) 0.0074(3) -0.0059(4) 0.0191(4)
N1 0.0542(12) 0.0505(11) 0.0449(11) -0.0008(9) -0.0025(9) 0.0052(8)
O1 0.131(3) 0.0416(13) 0.0582(16) 0.000 -0.0406(17) 0.000
C1 0.054(4) 0.106(7) 0.059(3) -0.007(5) 0.000(3) 0.011(4)
C1A 0.058(7) 0.106(10) 0.066(6) -0.009(8) 0.000(5) 0.022(6)
C2 0.0678(17) 0.0801(19) 0.0556(15) -0.0128(14) 0.0067(13) -0.0059(14)
C3 0.100(7) 0.080(8) 0.118(10) -0.013(6) 0.061(9) -0.043(6)
C3A 0.096(6) 0.052(4) 0.109(9) 0.008(5) 0.048(7) -0.031(4)
C4 0.055(6) 0.090(9) 0.069(8) 0.025(6) -0.005(5) 0.001(6)
C4A 0.059(3) 0.097(4) 0.063(3) 0.014(3) -0.011(2) -0.005(3)
C5 0.085(2) 0.116(3) 0.077(2) 0.047(2) -0.0070(18) -0.0029(19)
C6 0.107(6) 0.057(4) 0.136(7) -0.014(4) -0.019(5) 0.026(3)
C6A 0.127(9) 0.058(6) 0.071(6) 0.000(4) -0.010(6) 0.043(5)
C7 0.156(3) 0.0537(17) 0.076(2) -0.0132(15) -0.045(2) -0.019(2)
C8 0.178(5) 0.0529(17) 0.130(4) -0.016(2) -0.038(3) -0.002(2)

loop_
_atom_type_symbol
_atom_type_description
_atom_type_scat_dispersion_real
_atom_type_scat_dispersion_imag
_atom_type_scat_source
C C 0.0033 0.0016 'International Tables Vol C Tables 4.2.6.8 and 6.1.1.4'
H H 0.0000 0.0000 'International Tables Vol C Tables 4.2.6.8 and 6.1.1.4'
N N 0.0061 0.0033 'International Tables Vol C Tables 4.2.6.8 and 6.1.1.4'
O O 0.0106 0.0060 'International Tables Vol C Tables 4.2.6.8 and 6.1.1.4'
Si Si 0.0817 0.0704 'International Tables Vol C Tables 4.2.6.8 and 6.1.1.4'
Co Co 0.3494 0.9721 'International Tables Vol C Tables 4.2.6.8 and 6.1.1.4'

loop_
_geom_angle_atom_site_label_1
_geom_angle_atom_site_label_2
_geom_angle_atom_site_label_3
_geom_angle
_geom_angle_site_symmetry_1
_geom_angle_site_symmetry_3
N1 Co1 N1 141.78(12) . 3_556
N1 Co1 O1 109.11(6) . .
N1 Co1 O1 109.11(6) 3_556 .
C3 Si1 N1 112.3(6) . .
C3 Si1 C1 90.9(7) . .
N1 Si1 C1 113.3(3) . .
C3 Si1 C2 115.1(5) . .
N1 Si1 C2 113.63(12) . .
C1 Si1 C2 109.6(3) . .
C3 Si1 C1A 111.1(7) . .
N1 Si1 C1A 103.6(4) . .
C1 Si1 C1A 20.3(4) . .
C2 Si1 C1A 99.7(5) . .
C3 Si1 C3A 16.1(9) . .
N1 Si1 C3A 113.4(5) . .
C1 Si1 C3A 104.3(6) . .
C2 Si1 C3A 101.6(4) . .
C1A Si1 C3A 124.3(6) . .
C4 Si2 N1 117.7(4) . .
C4 Si2 C6 77.8(6) . .
N1 Si2 C6 112.5(3) . .
C4 Si2 C5 114.6(5) . .
N1 Si2 C5 113.78(14) . .
C6 Si2 C5 115.8(3) . .
C4 Si2 C4A 25.6(5) . .
N1 Si2 C4A 108.4(2) . .
C6 Si2 C4A 103.3(3) . .
C5 Si2 C4A 101.5(2) . .
C4 Si2 C6A 105.4(7) . .
N1 Si2 C6A 105.8(3) . .
C6 Si2 C6A 28.9(3) . .
C5 Si2 C6A 96.3(3) . .
C4A Si2 C6A 130.3(4) . .
Si2 N1 Si1 125.58(13) . .
Si2 N1 Co1 118.69(11) . .
Si1 N1 Co1 115.31(11) . .
C7 O1 C7 110.5(3) 3_556 .
C7 O1 Co1 124.77(16) 3_556 .
C7 O1 Co1 124.77(16) . .
O1 C7 C8 105.7(3) . .
C8 C8 C7 107.8(2) 3_556 .

loop_
_geom_bond_atom_site_label_1
_geom_bond_atom_site_label_2
_geom_bond_distance
_geom_bond_site_symmetry_2
Co1 N1 1.898(2) .
Co1 N1 1.898(2) 3_556
Co1 O1 2.036(3) .
Si1 C3 1.700(12) .
Si1 N1 1.713(2) .
Si1 C1 1.808(10) .
Si1 C2 1.862(3) .
Si1 C1A 2.006(15) .
Si1 C3A 2.042(10) .
Si2 C4 1.648(12) .
Si2 N1 1.710(2) .
Si2 C6 1.832(7) .
Si2 C5 1.868(3) .
Si2 C4A 1.955(6) .
Si2 C6A 1.989(10) .
O1 C7 1.445(3) 3_556
O1 C7 1.445(3) .
C7 C8 1.464(5) .
C8 C8 1.444(9) 3_556
